data_4518170
loop_
_publ_author_name
'Okura, Ryuhei'
'Uchiyama, Hiromasa'
'Kadota, Kazunori'
'Tozuka, Yuichi'

_publ_section_title
;
 New Salt and Cocrystal of Mequitazine: Impact of Coformer Flexibility and
 Hydrogen Bond Donors on Polymorphism
;
_journal_name_full 'Crystal Growth &amp; Design'
_journal_paper_doi 10.1021/acs.cgd.0c00896
_journal_year 2020
_chemical_formula_sum 'C24 H32 N2 O6 S'
_chemical_formula_weight 465.777
_chemical_name_common mequitazine-succinate_hydrate_incorrect
_space_group_crystal_system monoclinic
_space_group_IT_number 15
_space_group_name_Hall '-C 2yc'
_space_group_name_H-M_alt 'C 1 2/c 1'
_cell_angle_alpha 90
_cell_angle_beta 98.4684(11)
_cell_angle_gamma 90
_cell_formula_units_Z 8
_cell_length_a 27.412(2)
_cell_length_b 8.3530(6)
_cell_length_c 20.7456(14)
_cell_measurement_temperature 298
_cell_volume 4698.4(6)
_computing_cell_refinement 'PDXL Version 2.8.4.0 (Rigaku, 2017)'
_computing_data_collection 'ENTER THE DATA COLLECTION PROGRAM NAME'
_computing_publication_material 'PDXL Version 2.8.4.0 (Rigaku, 2017)'
_computing_structure_refinement 'PDXL Version 2.8.4.0 (Rigaku, 2017)'
_computing_structure_solution 'PDXL Version 2.8.4.0 (Rigaku, 2017)'
_diffrn_ambient_temperature 298
_diffrn_measurement_device_type 'ENTER THE MEASUREMENT DEVICE NAME'
_diffrn_measurement_method 2\q
_diffrn_radiation_type 'Cu K\a'
_diffrn_radiation_wavelength 1.541861
_exptl_crystal_density_diffrn 1.32
_exptl_crystal_description powder
_exptl_crystal_F_000 1984.00
_pd_calc_method 'Rietveld Refinement'
_pd_char_colour colourless
_pd_meas_2theta_range_inc 0.0130
_pd_meas_2theta_range_max 89.9884
_pd_meas_2theta_range_min 3.0054
_pd_meas_number_of_points 6692
_pd_proc_ls_pref_orient_corr
;
    Spherical harmonics
    Maximum harmonic order: 2
;
_pd_proc_ls_prof_R_factor 0.0168
_pd_proc_ls_prof_wR_expected 0.0436
_pd_proc_ls_prof_wR_factor 0.0230
_refine_ls_goodness_of_fit_all 0.5232
_refine_ls_matrix_type full
_refine_ls_number_constraints 4
_refine_ls_number_parameters 236
_refine_ls_number_restraints 185
_refine_ls_shift/su_max 0.2890
_refine_ls_structure_factor_coef Fsqd
_refine_ls_weighting_scheme sigma
_reflns_d_resolution_high 1.0898
_reflns_d_resolution_low 13.5564
_reflns_limit_h_max 24
_reflns_limit_h_min 0
_reflns_limit_k_max 7
_reflns_limit_k_min 0
_reflns_limit_l_max 18
_reflns_limit_l_min -18
_reflns_number_total 1902
_cod_data_source_file mequitazine-succinate_hydrate_incorrect(ii).cif
_cod_data_source_block mequitazine-succinate_hydrate_incorrect
_cod_original_cell_volume 4698.3(6)
_cod_original_formula_sum 'C24 H32 N2 O6 S1'
_cod_database_code 4518170
_rigaku_reference_intensity_ratio 0.37

loop_
_symmetry_equiv_pos_site_id
_symmetry_equiv_pos_as_xyz
1 x,y,z
2 x,-y,1/2+z
3 1/2+x,1/2+y,z
4 1/2+x,1/2-y,1/2+z
5 -x,-y,-z
6 -x,y,-1/2-z
7 -1/2-x,-1/2-y,-z
8 -1/2-x,-1/2+y,-1/2-z

loop_
_atom_site_label
_atom_site_type_symbol
_atom_site_fract_x
_atom_site_fract_y
_atom_site_fract_z
_atom_site_U_iso_or_equiv
_atom_site_adp_type
_atom_site_occupancy
S1 S 0.76105(6) 0.5461(2) 0.42297(13) 0.0724(10) Uiso 1
O1 O 0.47050(18) 1.1812(5) 0.3304(2) 0.0724(10) Uiso 1
O2 O 0.49025(17) 1.3757(5) 0.4016(3) 0.0724(10) Uiso 1
O3 O 0.41051(16) 0.8228(6) 0.3395(2) 0.0724(10) Uiso 1
O4 O 0.45668(16) 0.8894(5) 0.4331(2) 0.0724(10) Uiso 1
O5 O 0.4924(4) 0.654(2) 0.4602(7) 0.0724(10) Uiso 0.553(2)
O6 O 0.5228(5) 0.4177(10) 0.7019(4) 0.0724(10) Uiso 0.847(2)
N1 N 0.65562(6) 0.5975(3) 0.37095(12) 0.0724(10) Uiso 1
N2 N 0.56303(8) 1.0848(4) 0.3411(2) 0.0724(10) Uiso 1
C1 C 0.73319(6) 0.5041(2) 0.34310(12) 0.0724(10) Uiso 1
C2 C 0.68293(6) 0.5350(2) 0.32471(11) 0.0724(10) Uiso 1
C3 C 0.66284(6) 0.5291(3) 0.43314(10) 0.0724(10) Uiso 1
C4 C 0.71090(7) 0.4976(2) 0.46332(10) 0.0724(10) Uiso 1
C5 C 0.71935(10) 0.4284(3) 0.52495(11) 0.0724(10) Uiso 1
C6 C 0.67979(12) 0.3901(4) 0.55640(11) 0.0724(10) Uiso 1
C7 C 0.63221(11) 0.4205(4) 0.52683(13) 0.0724(10) Uiso 1
C8 C 0.62337(8) 0.4896(3) 0.46537(12) 0.0724(10) Uiso 1
C9 C 0.76128(8) 0.4400(3) 0.29881(15) 0.0724(10) Uiso 1
C10 C 0.73933(12) 0.4066(3) 0.23597(14) 0.0724(10) Uiso 1
C11 C 0.68966(12) 0.4364(3) 0.21731(11) 0.0724(10) Uiso 1
C12 C 0.66120(9) 0.5000(3) 0.26125(11) 0.0724(10) Uiso 1
C13 C 0.60860(7) 0.6763(3) 0.34834(16) 0.0724(10) Uiso 1
C14 C 0.61390(11) 0.8462(3) 0.32320(12) 0.0724(10) Uiso 1
C15 C 0.56333(11) 0.9255(3) 0.3080(2) 0.0724(10) Uiso 1
C16 C 0.60098(15) 1.1925(3) 0.3194(2) 0.0724(10) Uiso 1
C17 C 0.65187(12) 1.1163(4) 0.3351(2) 0.0724(10) Uiso 1
C18 C 0.64697(7) 0.9570(4) 0.3694(2) 0.0724(10) Uiso 1
C19 C 0.6241(2) 0.9866(5) 0.43137(11) 0.0724(10) Uiso 1
C20 C 0.57371(18) 1.0642(7) 0.4132(2) 0.0724(10) Uiso 1
C21 C 0.46398(12) 1.2608(3) 0.37958(18) 0.0724(10) Uiso 1
C22 C 0.42130(14) 1.2139(4) 0.41446(19) 0.0724(10) Uiso 1
C23 C 0.39256(8) 1.0682(5) 0.3864(2) 0.0724(10) Uiso 1
C24 C 0.42331(9) 0.9188(4) 0.38926(15) 0.0724(10) Uiso 1
H1 H 0.67465(15) 0.4129(4) 0.17348(12) 0.0724(10) Uiso 1
H2 H 0.79578(9) 0.4197(4) 0.31175(18) 0.0724(10) Uiso 1
H3 H 0.53899(10) 0.8574(4) 0.3228(4) 0.0724(10) Uiso 1
H4 H 0.53111(11) 1.1326(5) 0.3300(3) 0.0724(10) Uiso 1
H5 H 0.62673(10) 0.5201(4) 0.24790(13) 0.0724(10) Uiso 1
H6 H 0.5489(2) 0.9974(12) 0.4274(3) 0.0724(10) Uiso 1
H7 H 0.5736(3) 1.1668(9) 0.4338(3) 0.0724(10) Uiso 1
H8 H 0.60508(13) 0.3939(5) 0.54896(16) 0.0724(10) Uiso 1
H9 H 0.5554(2) 0.9404(6) 0.2617(2) 0.0724(10) Uiso 1
H10 H 0.75245(11) 0.4073(4) 0.54554(13) 0.0724(10) Uiso 1
H11 H 0.5934(3) 1.2097(8) 0.2733(3) 0.0724(10) Uiso 1
H12 H 0.75869(15) 0.3629(4) 0.20508(16) 0.0724(10) Uiso 1
H13 H 0.68542(16) 0.3426(4) 0.59898(12) 0.0724(10) Uiso 1
H14 H 0.59032(8) 0.5101(4) 0.44523(16) 0.0724(10) Uiso 1
H15 H 0.58981(9) 0.6802(4) 0.3838(2) 0.0724(10) Uiso 1
H16 H 0.6276(2) 0.8391(4) 0.28331(17) 0.0724(10) Uiso 1
H17 H 0.6653(3) 1.0984(6) 0.2955(4) 0.0724(10) Uiso 1
H18 H 0.67895(10) 0.9093(5) 0.3806(3) 0.0724(10) Uiso 1
H19 H 0.6451(3) 1.0565(8) 0.4599(2) 0.0724(10) Uiso 1
H20 H 0.59086(10) 0.6134(3) 0.3139(2) 0.0724(10) Uiso 1
H21 H 0.67333(14) 1.1861(5) 0.3633(4) 0.0724(10) Uiso 1
H22 H 0.3794(2) 1.0896(7) 0.3416(3) 0.0724(10) Uiso 1
H23 H 0.36558(12) 1.0504(6) 0.4104(4) 0.0724(10) Uiso 1
H24 H 0.4340(2) 1.1925(8) 0.45928(16) 0.0724(10) Uiso 1
H25 H 0.39895(18) 1.3032(5) 0.4128(4) 0.0724(10) Uiso 1
H26 H 0.6205(3) 0.8865(6) 0.4530(2) 0.0724(10) Uiso 1
H27 H 0.60087(18) 1.2933(3) 0.3417(4) 0.0724(10) Uiso 1
H28 H 0.501(5) 0.643(19) 0.417(2) 0.0724(10) Uiso 0.553(2)
H29 H 0.521(3) 0.632(18) 0.492(5) 0.0724(10) Uiso 0.553(2)
H30 H 0.513(4) 0.526(5) 0.708(5) 0.0724(10) Uiso 0.847(2)
H31 H 0.528(4) 0.404(12) 0.6574(17) 0.0724(10) Uiso 0.847(2)
H32 H 0.4278(2) 0.7237(6) 0.3365(3) 0.0724(10) Uiso 1

loop_
_atom_type_symbol
_atom_type_description
_atom_type_scat_dispersion_real
_atom_type_scat_dispersion_imag
_atom_type_scat_Cromer_Mann_a1
_atom_type_scat_Cromer_Mann_b1
_atom_type_scat_Cromer_Mann_a2
_atom_type_scat_Cromer_Mann_b2
_atom_type_scat_Cromer_Mann_a3
_atom_type_scat_Cromer_Mann_b3
_atom_type_scat_Cromer_Mann_a4
_atom_type_scat_Cromer_Mann_b4
_atom_type_scat_Cromer_Mann_c
_atom_type_scat_source
C C 0.017 0.009 2.31000 1.02000 1.58860 0.865000 20.8439 10.2075 0.568700 51.6512 0.215600
;
    International Tables for Crystallography Vol. C, Table 6.1.1.4 (1999),
    and KEK Report 88-14, 1-136.
;
H H 0.000 0.000 0.489918 0.262003 0.196767 0.049879 20.6593 7.74039 49.5519 2.20159 0.001305
;
    International Tables for Crystallography Vol. C, Table 6.1.1.4 (1999).
;
N N 0.029 0.018 12.2126 3.13220 2.01250 1.16630 0.005700 9.89330 28.9975 0.582600 -11.529
;
    International Tables for Crystallography Vol. C, Table 6.1.1.4 (1999),
    and KEK Report 88-14, 1-136.
;
O O 0.046 0.032 3.04850 2.28680 1.54630 0.867000 13.2771 5.70110 0.323900 32.9089 0.250800
;
    International Tables for Crystallography Vol. C, Table 6.1.1.4 (1999),
    and KEK Report 88-14, 1-136.
;
S S 0.319 0.558 6.90530 5.20340 1.43790 1.58630 1.46790 22.2151 0.253600 56.1720 0.866900
;
    International Tables for Crystallography Vol. C, Table 6.1.1.4 (1999),
    and KEK Report 88-14, 1-136.
;

loop_
_geom_angle_atom_site_label_1
_geom_angle_atom_site_label_2
_geom_angle_atom_site_label_3
_geom_angle
_geom_angle_publ_flag
_geom_angle_site_symmetry_1
_geom_angle_site_symmetry_2
_geom_angle_site_symmetry_3
S1 C1 C9 119.65(19) yes . . .
S1 C1 C2 119.7(2) yes . . .
S1 C4 C3 119.6(2) yes . . .
S1 C4 C5 119.8(2) yes . . .
O3 C24 O4 123.2(4) yes . . .
O1 C21 O2 124.3(6) yes . . .
O2 C21 C22 118.0(5) yes . . .
O1 C21 C22 117.7(4) yes . . .
O4 C24 C23 123.6(4) yes . . .
O3 C24 C23 113.1(3) yes . . .
N2 C15 C14 110.9(3) yes . . .
N1 C13 C14 113.9(2) yes . . .
N2 C20 C19 109.6(4) yes . . .
N1 C2 C1 119.1(2) yes . . .
N1 C2 C12 121.8(2) yes . . .
N1 C3 C4 119.1(2) yes . . .
N1 C3 C8 121.7(2) yes . . .
N2 C16 C17 109.9(3) yes . . .
C1 S1 C4 98.14(13) yes . . .
C2 N1 C3 117.5(2) yes . . .
C2 N1 C13 118.9(3) yes . . .
C3 N1 C13 118.6(2) yes . . .
C15 N2 C16 110.2(4) yes . . .
C15 N2 C20 110.1(4) yes . . .
C16 N2 C20 109.2(4) yes . . .
C1 C9 C10 119.7(3) yes . . .
C14 C18 C19 110.2(4) yes . . .
C17 C18 C19 109.0(4) yes . . .
C9 C10 C11 120.2(3) yes . . .
C18 C19 C20 109.2(3) yes . . .
C22 C23 C24 113.2(3) yes . . .
C2 C1 C9 120.7(3) yes . . .
C1 C2 C12 119.1(3) yes . . .
C4 C3 C8 119.2(3) yes . . .
C3 C4 C5 120.5(3) yes . . .
C4 C5 C6 119.6(3) yes . . .
C10 C11 C12 120.7(3) yes . . .
C2 C12 C11 119.8(3) yes . . .
C5 C6 C7 120.2(3) yes . . .
C13 C14 C15 110.2(3) yes . . .
C13 C14 C18 115.2(3) yes . . .
C6 C7 C8 120.7(3) yes . . .
C21 C22 C23 114.7(4) yes . . .
C15 C14 C18 107.7(3) yes . . .
C3 C8 C7 119.8(3) yes . . .
C16 C17 C18 108.9(3) yes . . .
C14 C18 C17 108.7(4) yes . . .
N1 C13 H15 108.5(4) no . . .
N2 C20 H7 109.4(7) no . . .
N2 C15 H9 109.1(5) no . . .
N2 C20 H6 109.4(6) no . . .
N1 C13 H20 108.6(3) no . . .
N2 C16 H11 109.4(6) no . . .
N2 C16 H27 109.3(7) no . . .
N2 C15 H3 109.1(6) no . . .
C24 O3 H32 120.0(6) no . . .
C15 N2 H4 109.0(5) no . . .
C16 N2 H4 109.1(5) no . . .
C20 N2 H4 109.1(6) no . . .
C4 C5 H10 120.2(4) no . . .
C6 C5 H10 120.2(3) no . . .
C5 C6 H13 119.9(5) no . . .
C7 C6 H13 119.9(5) no . . .
C6 C7 H8 119.6(4) no . . .
C8 C7 H8 119.7(4) no . . .
C3 C8 H14 120.1(4) no . . .
C7 C8 H14 120.1(4) no . . .
C1 C9 H2 120.2(4) no . . .
C10 C9 H2 120.2(4) no . . .
C9 C10 H12 119.9(4) no . . .
C11 C10 H12 119.9(4) no . . .
C14 C15 H9 109.2(6) no . . .
C14 C13 H20 108.6(4) no . . .
C17 C16 H11 109.5(7) no . . .
C17 C16 H27 109.3(6) no . . .
C15 C14 H16 107.9(4) no . . .
C16 C17 H17 109.7(7) no . . .
C16 C17 H21 109.6(5) no . . .
C18 C17 H17 109.5(5) no . . .
C18 C17 H21 109.5(7) no . . .
C18 C14 H16 107.8(5) no . . .
C14 C18 H18 109.6(5) no . . .
C17 C18 H18 109.6(4) no . . .
C19 C18 H18 109.7(7) no . . .
C14 C13 H15 108.6(4) no . . .
C18 C19 H26 109.6(6) no . . .
C20 C19 H19 109.5(7) no . . .
C20 C19 H26 109.6(9) no . . .
C19 C20 H6 109.5(9) no . . .
C19 C20 H7 109.4(7) no . . .
C11 C12 H5 120.1(3) no . . .
C2 C12 H5 120.1(4) no . . .
C13 C14 H16 107.8(4) no . . .
C21 C22 H24 108.4(6) no . . .
C21 C22 H25 108.4(6) no . . .
C23 C22 H24 108.4(6) no . . .
C23 C22 H25 108.4(5) no . . .
C14 C15 H3 109.2(4) no . . .
C22 C23 H22 108.7(6) no . . .
C22 C23 H23 108.6(7) no . . .
C24 C23 H22 108.7(6) no . . .
C24 C23 H23 108.7(6) no . . .
C12 C11 H1 119.7(5) no . . .
C10 C11 H1 119.7(4) no . . .
C18 C19 H19 109.4(7) no . . .
H28 O5 H29 109(12) no . . .
H30 O6 H31 109(9) no . . .
H24 C22 H25 108.4(9) no . . .
H19 C19 H26 109.6(6) no . . .
H11 C16 H27 109.4(7) no . . .
H3 C15 H9 109.2(7) no . . .
H22 C23 H23 108.7(5) no . . .
H15 C13 H20 108.6(4) no . . .
H17 C17 H21 109.6(7) no . . .
H6 C20 H7 109.5(10) no . . .

loop_
_geom_bond_atom_site_label_1
_geom_bond_atom_site_label_2
_geom_bond_distance
_geom_bond_publ_flag
_geom_bond_site_symmetry_1
_geom_bond_site_symmetry_2
S1 C1 1.754(3) yes . .
S1 C4 1.759(3) yes . .
O1 C21 1.253(6) yes . .
O2 C21 1.246(5) yes . .
O3 C24 1.313(5) yes . .
O4 C24 1.216(5) yes . .
N1 C3 1.398(3) yes . .
N1 C13 1.462(3) yes . .
N2 C20 1.490(6) yes . .
N2 C15 1.499(5) yes . .
N2 C16 1.494(5) yes . .
N1 C2 1.402(3) yes . .
C11 C12 1.390(4) yes . .
C13 C14 1.527(3) yes . .
C14 C18 1.530(4) yes . .
C16 C17 1.524(5) yes . .
C17 C18 1.524(5) yes . .
C18 C19 1.531(6) yes . .
C1 C2 1.398(2) yes . .
C1 C9 1.390(4) yes . .
C2 C12 1.394(3) yes . .
C3 C4 1.398(2) yes . .
C3 C8 1.393(3) yes . .
C4 C5 1.391(3) yes . .
C5 C6 1.383(4) yes . .
C10 C11 1.382(4) yes . .
C6 C7 1.381(4) yes . .
C19 C20 1.522(7) yes . .
C7 C8 1.388(4) yes . .
C21 C22 1.515(5) yes . .
C22 C23 1.519(5) yes . .
C9 C10 1.381(4) yes . .
C23 C24 1.502(5) yes . .
C14 C15 1.527(4) yes . .
O3 H32 0.960(7) no . .
O5 H28 0.96(8) no . .
O6 H30 0.96(6) no . .
O6 H31 0.96(5) no . .
O5 H29 0.97(9) no . .
N2 H4 0.959(4) no . .
C6 H13 0.960(4) no . .
C7 H8 0.956(5) no . .
C8 H14 0.955(3) no . .
C9 H2 0.959(3) no . .
C15 H3 0.961(6) no . .
C15 H9 0.960(6) no . .
C12 H5 0.959(4) no . .
C16 H11 0.960(7) no . .
C16 H27 0.961(6) no . .
C10 H12 0.962(5) no . .
C17 H17 0.961(9) no . .
C17 H21 0.962(6) no . .
C13 H15 0.958(5) no . .
C18 H18 0.960(4) no . .
C13 H20 0.959(5) no . .
C19 H19 0.961(7) no . .
C19 H26 0.961(7) no . .
C20 H6 0.959(9) no . .
C20 H7 0.959(9) no . .
C5 H10 0.961(4) no . .
C11 H1 0.961(3) no . .
C22 H24 0.960(5) no . .
C22 H25 0.962(6) no . .
C14 H16 0.960(5) no . .
C23 H22 0.962(7) no . .
C23 H23 0.962(7) no . .
